data_1531014
loop_
_publ_author_name
'Young, V.G.jr.'
'McKelvy, M.J.'
'von Dreele, R.B.'
'Glaunsinger, W.S.'

_publ_section_title
;
 A structural investigation of deuterated ammonium titanium sulfide ((N
 D4)+)0.22 (N D3)0.34 Ti S2- by time-of-flight neutron powder diffraction
;
_journal_name_full 'Solid State Ionics'
_journal_page_first 47
_journal_page_last 54
_journal_volume 26
_journal_year 1988
_chemical_formula_sum 'D1.9 N0.56 S2 Ti'
_chemical_name_systematic '(N D4)0.22 (N D3)0.34 Ti S2'
_space_group_IT_number 166
_symmetry_space_group_name_Hall '-R 3 2"'
_symmetry_space_group_name_H-M 'R -3 m :H'
_cell_angle_alpha 90
_cell_angle_beta 90
_cell_angle_gamma 120
_cell_formula_units_Z 3
_cell_length_a 3.4022
_cell_length_b 3.4022
_cell_length_c 26.433
_cell_volume 264.970
_citation_journal_id_ASTM SSIOD3
_cod_data_source_file Young_SSIOD3_1988_1764.cif
_cod_data_source_block D1.9N0.56S2Ti1
_cod_original_cell_volume 264.97
_cod_original_formula_sum 'D1.9 N0.56 S2 Ti1'
_cod_database_code 1531014

loop_
_symmetry_equiv_pos_as_xyz
x,y,z
-y,x-y,z
-x+y,-x,z
y,x,-z
-x,-x+y,-z
x-y,-y,-z
-x,-y,-z
y,-x+y,-z
x-y,x,-z
-y,-x,z
x,x-y,z
-x+y,y,z
x+2/3,y+1/3,z+1/3
-y+2/3,x-y+1/3,z+1/3
-x+y+2/3,-x+1/3,z+1/3
y+2/3,x+1/3,-z+1/3
-x+2/3,-x+y+1/3,-z+1/3
x-y+2/3,-y+1/3,-z+1/3
-x+2/3,-y+1/3,-z+1/3
y+2/3,-x+y+1/3,-z+1/3
x-y+2/3,x+1/3,-z+1/3
-y+2/3,-x+1/3,z+1/3
x+2/3,x-y+1/3,z+1/3
-x+y+2/3,y+1/3,z+1/3
x+1/3,y+2/3,z+2/3
-y+1/3,x-y+2/3,z+2/3
-x+y+1/3,-x+2/3,z+2/3
y+1/3,x+2/3,-z+2/3
-x+1/3,-x+y+2/3,-z+2/3
x-y+1/3,-y+2/3,-z+2/3
-x+1/3,-y+2/3,-z+2/3
y+1/3,-x+y+2/3,-z+2/3
x-y+1/3,x+2/3,-z+2/3
-y+1/3,-x+2/3,z+2/3
x+1/3,x-y+2/3,z+2/3
-x+y+1/3,y+2/3,z+2/3

loop_
_atom_site_label
_atom_site_type_symbol
_atom_site_fract_x
_atom_site_fract_y
_atom_site_fract_z
_atom_site_occupancy
_atom_site_U_iso_or_equiv
D8 D+1 0.66667 0.6215 0.1798 0.004 0.0
D5 D+1 0.6667 0.3333 0.20602 0.022 0.0
S1 S-2 0.3333 0.6667 0.0539 1 0.0
D3 D+1 0.816 0.408 0.202 0.057 0.0
D7 D+1 0.49833 0.24916 0.1976 0.007 0.0
D9 D+1 0.28817 0.33333 0.15353 0.004 0.0
D2 D+1 0.91 0.455 0.1335 0.057 0.0
D4 D+1 0.6667 0.3333 0.12731 0.022 0.0
Ti1 Ti+3 0 0 0 1 0.0
D1 D+1 0.3333 0.1667 0.1667 0.115 0.0
D6 D+1 0.835 0.4175 0.13573 0.007 0.0
N1 N-3 0.6667 0.3333 0.1638 0.28 0.0
